data_2012163
loop_
_publ_author_name
'Farrell, Dorcas M. M.'
'Ferguson, George'
'Lough, Alan J.'
'Glidewell, Christopher'

_publ_section_title
;
 Hydrogen-bonded bilayers in piperazinium(2+) bis(mandelate)
 bis(methanol) solvate
;
_journal_issue 8
_journal_name_full 'Acta Crystallographica Section C'
_journal_page_first 955
_journal_page_last 957
_journal_paper_doi 10.1107/S0108270101007922
_journal_volume 57
_journal_year 2001
_chemical_formula_moiety 'C4 H12 N2 2+ , 2C8 H7 O3 - , 2C H4 O'
_chemical_formula_sum 'C22 H34 N2 O8'
_chemical_formula_weight 454.51
_chemical_name_systematic
;
Piperazinium(2+) bis(mandelate) bis(methanol) solvate
;
_space_group_IT_number 61
_symmetry_cell_setting orthorhombic
_symmetry_space_group_name_Hall '-P 2ac 2ab'
_symmetry_space_group_name_H-M 'P b c a'
_cell_angle_alpha 90
_cell_angle_beta 90
_cell_angle_gamma 90
_cell_formula_units_Z 4
_cell_length_a 7.7360(2)
_cell_length_b 10.2394(4)
_cell_length_c 29.7822(11)
_cell_measurement_reflns_used 2290
_cell_measurement_temperature 150(2)
_cell_measurement_theta_max 25.02
_cell_measurement_theta_min 2.74
_cell_volume 2359.11(14)
_computing_cell_refinement 'DENZO-SMN (Otwinowski & Minor, 1997)'
_computing_data_collection 'COLLECT (Nonius, 1997-2000)'
_computing_data_reduction DENZO-SMN
_computing_molecular_graphics 'PLATON (Spek, 2001)'
_computing_publication_material 'SHELXL97 and  PRPKAPPA (Ferguson, 1999)'
_computing_structure_refinement 'SHELXL97 (Sheldrick, 1997)'
_computing_structure_solution 'SHELXS97 (Sheldrick, 1997)'
_diffrn_ambient_temperature 150(2)
_diffrn_measured_fraction_theta_full .999
_diffrn_measured_fraction_theta_max .999
_diffrn_measurement_device_type 'Nonius Kappa-CCD'
_diffrn_measurement_method '\f scans, and \w scans with \k offsets'
_diffrn_radiation_monochromator graphite
_diffrn_radiation_source 'fine-focus sealed X-ray tube'
_diffrn_radiation_type 'Mo K\a'
_diffrn_radiation_wavelength .71073
_diffrn_reflns_av_R_equivalents .089
_diffrn_reflns_av_sigmaI/netI .094
_diffrn_reflns_limit_h_max 9
_diffrn_reflns_limit_h_min -9
_diffrn_reflns_limit_k_max 12
_diffrn_reflns_limit_k_min -12
_diffrn_reflns_limit_l_max 35
_diffrn_reflns_limit_l_min -35
_diffrn_reflns_number 11737
_diffrn_reflns_theta_full 25.02
_diffrn_reflns_theta_max 25.02
_diffrn_reflns_theta_min 2.74
_diffrn_standards_decay_% negligible
_exptl_absorpt_coefficient_mu .097
_exptl_absorpt_correction_T_max .988
_exptl_absorpt_correction_T_min .973
_exptl_absorpt_correction_type multi-scan
_exptl_absorpt_process_details '(DENZO-SMN; Otwinowski & Minor, 1997)'
_exptl_crystal_colour colourless
_exptl_crystal_density_diffrn 1.280
_exptl_crystal_density_method 'not measured'
_exptl_crystal_description needle
_exptl_crystal_F_000 976
_exptl_crystal_size_max .28
_exptl_crystal_size_mid .16
_exptl_crystal_size_min .12
_refine_diff_density_max .19
_refine_diff_density_min -.22
_refine_ls_extinction_method none
_refine_ls_goodness_of_fit_ref .909
_refine_ls_hydrogen_treatment constr
_refine_ls_matrix_type full
_refine_ls_number_parameters 163
_refine_ls_number_reflns 2074
_refine_ls_number_restraints 6
_refine_ls_restrained_S_all .909
_refine_ls_R_factor_all .127
_refine_ls_R_factor_gt .048
_refine_ls_shift/su_max .001
_refine_ls_shift/su_mean .000
_refine_ls_structure_factor_coef Fsqd
_refine_ls_weighting_details 'w = 1/[\s^2^(Fo^2^)+(0.0694P)^2^] where P=(Fo^2^+2Fc^2^)/3'
_refine_ls_weighting_scheme calc
_refine_ls_wR_factor_ref .133
_reflns_number_gt 1077
_reflns_number_total 2074
_reflns_threshold_expression I>2\s(I)
_cod_data_source_file sk1483.cif
_cod_data_source_block I
_cod_original_sg_symbol_H-M 'Pb c a'
_cod_database_code 2012163
_cod_database_fobs_code 2012163

loop_
_symmetry_equiv_pos_as_xyz
'x, y, z'
'-x+1/2, -y, z+1/2'
'x+1/2, -y+1/2, -z'
'-x, y+1/2, -z+1/2'
'-x, -y, -z'
'x-1/2, y, -z-1/2'
'-x-1/2, y-1/2, z'
'x, -y-1/2, z-1/2'

loop_
_atom_site_label
_atom_site_fract_x
_atom_site_fract_y
_atom_site_fract_z
_atom_site_U_iso_or_equiv
_atom_site_adp_type
_atom_site_calc_flag
_atom_site_refinement_flags
_atom_site_occupancy
_atom_site_disorder_assembly
_atom_site_disorder_group
_atom_site_type_symbol
O1 .8595(2) .46050(17) .59125(5) .0443(5) Uani d . 1 . . O
O2 .8795(3) .28474(17) .54799(6) .0587(6) Uani d . 1 . . O
O3 1.1657(3) .20571(17) .58472(5) .0471(6) Uani d . 1 . . O
H3 1.2532 .1815 .5992 .071 Uiso calc R 1 . . H
C11 1.0100(3) .2564(2) .65444(7) .0352(7) Uani d . 1 . . C
C12 .9594(4) .1274(3) .66031(8) .0427(7) Uani d . 1 . . C
H12 .9713 .0672 .6362 .051 Uiso calc R 1 . . H
C13 .8919(4) .0858(3) .70081(9) .0495(8) Uani d . 1 . . C
H13 .8595 -.0031 .7045 .059 Uiso calc R 1 . . H
C14 .8713(4) .1718(3) .73593(9) .0481(8) Uani d . 1 . . C
H14 .8242 .1430 .7637 .058 Uiso calc R 1 . . H
C15 .9201(4) .3004(3) .73029(8) .0467(8) Uani d . 1 . . C
H15 .9057 .3606 .7543 .056 Uiso calc R 1 . . H
C16 .9894(4) .3423(3) .69026(8) .0423(7) Uani d . 1 . . C
H16 1.0237 .4309 .6870 .051 Uiso calc R 1 . . H
C17 1.0770(3) .3043(2) .60933(7) .0362(7) Uani d . 1 . . C
H17 1.1586 .3784 .6148 .043 Uiso calc R 1 . . H
C18 .9281(4) .3538(3) .58021(8) .0366(7) Uani d . 1 . . C
N1A .6078(5) .5241(4) .53836(11) .0366(11) Uani d PD .50 . 1 N
H1A .5691 .6049 .5474 .044 Uiso calc PR .50 . 1 H
H2A .6952 .4990 .5575 .044 Uiso calc PR .50 . 1 H
C2A .4644(14) .4290(12) .5413(5) .0369(11) Uani d PD .50 A 1 C
H2A1 .5077 .3402 .5345 .044 Uiso calc PR .50 A 1 H
H2A2 .4165 .4286 .5721 .044 Uiso calc PR .50 A 1 H
C3A .324(2) .4665(10) .5079(3) .0384(10) Uani d PD .50 . 1 C
H3A1 .2304 .4003 .5088 .046 Uiso calc PR .50 . 1 H
H3A2 .2731 .5516 .5167 .046 Uiso calc PR .50 . 1 H
N1B .6120(5) .3897(4) .50377(12) .0361(11) Uani d PD .50 . 2 N
H1B .6984 .3450 .5184 .043 Uiso calc PR .50 . 2 H
H2B .5766 .3396 .4798 .043 Uiso calc PR .50 . 2 H
C2B .4650(14) .4083(13) .5348(5) .0369(11) Uani d PD .50 B 2 C
H2B1 .4211 .3219 .5444 .044 Uiso calc PR .50 B 2 H
H2B2 .5054 .4553 .5619 .044 Uiso calc PR .50 B 2 H
C3B .318(2) .4853(8) .5132(3) .0384(10) Uani d PD .50 . 2 C
H3B1 .2675 .4345 .4881 .046 Uiso calc PR .50 . 2 H
H3B2 .2262 .5021 .5356 .046 Uiso calc PR .50 . 2 H
O4 1.0545(3) .64236(19) .63172(7) .0625(6) Uani d . 1 . . O
H31 .9826 .5963 .6178 .094 Uiso calc R 1 . . H
C4 .9711(4) .7525(3) .64941(8) .0468(8) Uani d . 1 . . C
H41 .9040 .7272 .6759 .070 Uiso calc R 1 . . H
H42 .8934 .7895 .6267 .070 Uiso calc R 1 . . H
H43 1.0575 .8180 .6580 .070 Uiso calc R 1 . . H

loop_
_atom_site_aniso_label
_atom_site_aniso_U_11
_atom_site_aniso_U_22
_atom_site_aniso_U_33
_atom_site_aniso_U_12
_atom_site_aniso_U_13
_atom_site_aniso_U_23
O1 .0443(13) .0341(11) .0544(11) .0059(10) -.0040(9) -.0032(8)
O2 .0784(16) .0412(12) .0566(12) .0075(11) -.0323(11) -.0092(10)
O3 .0503(14) .0470(12) .0441(10) .0140(10) -.0044(9) -.0092(9)
C11 .0315(17) .0349(16) .0392(14) .0028(13) -.0071(12) .0007(12)
C12 .046(2) .0350(17) .0473(17) .0031(14) -.0044(14) -.0034(13)
C13 .052(2) .0401(17) .0565(18) .0001(16) -.0028(15) .0092(15)
C14 .0462(19) .054(2) .0438(16) .0054(16) -.0046(13) .0100(14)
C15 .054(2) .0503(19) .0362(16) .0061(16) -.0046(14) -.0020(13)
C16 .052(2) .0345(16) .0408(16) .0011(14) -.0093(14) -.0024(12)
C17 .0360(17) .0335(15) .0391(14) -.0004(14) -.0034(12) -.0057(12)
C18 .0438(19) .0323(15) .0337(15) -.0032(14) -.0007(13) .0022(12)
N1A .041(3) .037(2) .032(2) .008(2) -.0099(19) -.0055(18)
C2A .0422(19) .040(3) .029(3) -.006(2) -.0017(18) -.0043(19)
C3A .041(2) .037(3) .037(2) .001(2) -.001(2) -.0002(17)
N1B .039(3) .035(3) .034(2) .007(2) -.0081(19) -.0022(18)
C2B .0422(19) .040(3) .029(3) -.006(2) -.0017(18) -.0043(19)
C3B .041(2) .037(3) .037(2) .001(2) -.001(2) -.0002(17)
O4 .0443(14) .0442(12) .0990(16) -.0069(10) .0116(12) -.0199(11)
C4 .046(2) .0452(17) .0492(15) -.0015(15) .0054(14) -.0022(13)

loop_
_atom_type_symbol
_atom_type_description
_atom_type_scat_dispersion_real
_atom_type_scat_dispersion_imag
_atom_type_scat_source
C C .0033 .0016 'International Tables Vol C Tables 4.2.6.8 and 6.1.1.4'
H H .0000 .0000 'International Tables Vol C Tables 4.2.6.8 and 6.1.1.4'
N N .0061 .0033 'International Tables Vol C Tables 4.2.6.8 and 6.1.1.4'
O O .0106 .0060 'International Tables Vol C Tables 4.2.6.8 and 6.1.1.4'

loop_
_geom_angle_atom_site_label_1
_geom_angle_atom_site_label_2
_geom_angle_atom_site_label_3
_geom_angle_site_symmetry_1
_geom_angle
C17 O3 H3 . 109.5
C12 C11 C16 . 118.2(2)
C12 C11 C17 . 120.9(2)
C16 C11 C17 . 120.8(2)
C13 C12 C11 . 120.6(2)
C13 C12 H12 . 119.7
C11 C12 H12 . 119.7
C14 C13 C12 . 120.6(3)
C14 C13 H13 . 119.7
C12 C13 H13 . 119.7
C13 C14 C15 . 119.1(3)
C13 C14 H14 . 120.4
C15 C14 H14 . 120.4
C16 C15 C14 . 120.6(3)
C16 C15 H15 . 119.7
C14 C15 H15 . 119.7
C15 C16 C11 . 120.8(3)
C15 C16 H16 . 119.6
C11 C16 H16 . 119.6
O3 C17 C11 . 112.9(2)
O3 C17 C18 . 107.82(18)
C11 C17 C18 . 110.6(2)
O3 C17 H17 . 108.5
C11 C17 H17 . 108.5
C18 C17 H17 . 108.5
O2 C18 O1 . 124.4(2)
O2 C18 C17 . 118.4(2)
O1 C18 C17 . 117.2(2)
C3A N1A C2A 5_666 111.6(4)
C3A N1A H1A 5_666 109.3
C2A N1A H1A . 109.3
C3A N1A H2A 5_666 109.3
C2A N1A H2A . 109.3
H1A N1A H2A . 108.0
C3A C2A N1A . 109.4(12)
C3A C2A H2A1 . 109.8
N1A C2A H2A1 . 109.8
C3A C2A H2A2 . 109.8
N1A C2A H2A2 . 109.8
H2A1 C2A H2A2 . 108.2
N1A C3A C2A 5_666 111.6(12)
N1A C3A H3A1 5_666 109.3
C2A C3A H3A1 . 109.3
N1A C3A H3A2 5_666 109.3
C2A C3A H3A2 . 109.3
H3A1 C3A H3A2 . 108.0
C3B N1B C2B 5_666 112.6(4)
C3B N1B H1B 5_666 109.1
C2B N1B H1B . 109.1
C3B N1B H2B 5_666 109.1
C2B N1B H2B . 109.1
H1B N1B H2B . 107.8
C3B C2B N1B . 112.1(13)
C3B C2B H2B1 . 109.2
N1B C2B H2B1 . 109.2
C3B C2B H2B2 . 109.2
N1B C2B H2B2 . 109.2
H2B1 C2B H2B2 . 107.9
N1B C3B C2B 5_666 108.6(12)
N1B C3B H3B1 5_666 110.0
C2B C3B H3B1 . 110.0
N1B C3B H3B2 5_666 110.0
C2B C3B H3B2 . 110.0
H3B1 C3B H3B2 . 108.3
C4 O4 H31 . 109.5
O4 C4 H41 . 109.5
O4 C4 H42 . 109.5
H41 C4 H42 . 109.5
O4 C4 H43 . 109.5
H41 C4 H43 . 109.5
H42 C4 H43 . 109.5

loop_
_geom_bond_atom_site_label_1
_geom_bond_atom_site_label_2
_geom_bond_site_symmetry_2
_geom_bond_distance
_geom_bond_publ_flag
O1 C18 . 1.258(3) ?
O2 C18 . 1.250(3) ?
O3 C17 . 1.424(3) ?
O3 H3 . .84 ?
C11 C12 . 1.389(3) ?
C11 C16 . 1.392(3) ?
C11 C17 . 1.521(3) ?
C12 C13 . 1.382(3) ?
C12 H12 . .95 ?
C13 C14 . 1.377(4) ?
C13 H13 . .95 ?
C14 C15 . 1.380(4) ?
C14 H14 . .95 ?
C15 C16 . 1.376(3) ?
C15 H15 . .95 ?
C16 H16 . .95 ?
C17 C18 . 1.528(4) ?
C17 H17 . 1.00 ?
N1A C3A 5_666 1.479(3) ?
N1A C2A . 1.478(3) ?
N1A H1A . .92 ?
N1A H2A . .92 ?
C2A C3A . 1.525(3) ?
C2A H2A1 . .99 ?
C2A H2A2 . .99 ?
C3A N1A 5_666 1.479(3) ?
C3A H3A1 . .99 ?
C3A H3A2 . .99 ?
N1B C3B 5_666 1.479(3) ?
N1B C2B . 1.478(3) ?
N1B H1B . .92 ?
N1B H2B . .92 ?
C2B C3B . 1.525(3) ?
C2B H2B1 . .99 ?
C2B H2B2 . .99 ?
C3B N1B 5_666 1.478(3) ?
C3B H3B1 . .99 ?
C3B H3B2 . .99 ?
O4 C4 . 1.402(3) ?
O4 H31 . .84 ?
C4 H41 . .98 ?
C4 H42 . .98 ?
C4 H43 . .98 ?

loop_
_geom_hbond_atom_site_label_D
_geom_hbond_atom_site_label_H
_geom_hbond_atom_site_label_A
_geom_hbond_site_symmetry_A
_geom_hbond_distance_DH
_geom_hbond_distance_HA
_geom_hbond_distance_DA
_geom_hbond_angle_DHA
_geom_hbond_publ_flag
N1A H2A O1 . .92 1.67 2.588(4) 177 y
N1A H1A O2 7_765 .92 1.88 2.686(4) 144 y
N1A H1A O3 7_765 .92 2.37 3.137(4) 141 y
N1B H1B O2 . .92 1.77 2.678(4) 171 y
N1B H2B O3 3_456 .92 2.09 2.841(4) 137 y
N1B H2B O2 3_456 .92 2.15 2.967(4) 147 y
O3 H3 O4 7_855 .84 1.82 2.658(3) 176 y
O4 H31 O1 . .84 1.86 2.682(3) 166 y

loop_
_geom_torsion_atom_site_label_1
_geom_torsion_atom_site_label_2
_geom_torsion_atom_site_label_3
_geom_torsion_atom_site_label_4
_geom_torsion_site_symmetry_1
_geom_torsion_site_symmetry_4
_geom_torsion
C16 C11 C12 C13 . . -.5(4)
C17 C11 C12 C13 . . -177.3(2)
C11 C12 C13 C14 . . .9(4)
C12 C13 C14 C15 . . -.4(4)
C13 C14 C15 C16 . . -.4(4)
C14 C15 C16 C11 . . .8(4)
C12 C11 C16 C15 . . -.3(4)
C17 C11 C16 C15 . . 176.5(2)
C12 C11 C17 O3 . . -31.4(3)
C16 C11 C17 O3 . . 152.0(2)
C12 C11 C17 C18 . . 89.5(3)
C16 C11 C17 C18 . . -87.1(3)
O3 C17 C18 O2 . . 18.0(3)
C11 C17 C18 O2 . . -106.0(3)
O3 C17 C18 O1 . . -163.9(2)
C11 C17 C18 O1 . . 72.2(3)
C3A N1A C2A C3A 5_666 . -56.1(10)
N1A C2A C3A N1A . 5_666 56.1(8)
C3B N1B C2B C3B 5_666 . 57.2(10)
N1B C2B C3B N1B . 5_666 -55.0(8)
